data_7011528
loop_
_publ_author_name
'Wrzeszcz, Grzegorz'
'Dobrza\'nska, Liliana'
'Wojtczak, Andrzej'
'Grodzicki, Antoni'

_publ_section_title
;
 Magnetostructural characterisation of the first bimetallic assemblies
 derived from the anionic building block [Cr(NCS)6]3--
 [M(en)3]n[{M(en)2-&#x00B5;-SCN-Cr(NCS)4-&#x00B5;-NCS}2n] with M =
 Ni(ii), Zn(ii)Non-SI units employed: &#x00B5;B &#x2248; 9.274 \\times
 10--24 J T--1.
;
_journal_issue 14
_journal_name_full 'Journal of the Chemical Society, Dalton Transactions'
_journal_page_first 2862
_journal_paper_doi 10.1039/b200979j
_journal_year 2002
_chemical_formula_moiety '[Ni(en)3][{(Ni(en)2)2(Cr(NCS)6)2}]'
_chemical_formula_sum 'C26 H56 Cr2 N26 Ni3 S12'
_chemical_formula_weight 1397.82
_chemical_name_systematic
; 
? 
;
_space_group_IT_number 15
_symmetry_cell_setting monoclinic
_symmetry_space_group_name_Hall '-C 2yc'
_symmetry_space_group_name_H-M 'C 1 2/c 1'
_atom_sites_solution_hydrogens geom
_atom_sites_solution_primary direct
_atom_sites_solution_secondary difmap
_audit_creation_method SHELXL-97
_cell_angle_alpha 90.00
_cell_angle_beta 117.26(1)
_cell_angle_gamma 90.00
_cell_formula_units_Z 4
_cell_length_a 28.330(3)
_cell_length_b 14.256(1)
_cell_length_c 16.013(1)
_cell_measurement_reflns_used 8790
_cell_measurement_temperature 293(2)
_cell_measurement_theta_max 31.45
_cell_measurement_theta_min 2.61
_cell_volume 5748.9(10)
_computing_cell_refinement 'Kuma CCD'
_computing_data_collection 'Kuma CCD'
_computing_data_reduction 'Kuma RED'
_computing_publication_material 'CIFTAB (Sheldrick, 1997)'
_computing_structure_refinement 'SHELXL-97 (Sheldrick, 1997)'
_computing_structure_solution 'SHELXS-97 (Sheldrick, 1990)'
_diffrn_ambient_temperature 293(2)
_diffrn_measured_fraction_theta_full 0.445
_diffrn_measured_fraction_theta_max 0.445
_diffrn_measurement_device_type CCD
_diffrn_measurement_method omega-2theta
_diffrn_radiation_monochromator graphite
_diffrn_radiation_source 'fine-focus sealed tube'
_diffrn_radiation_type MoK\a
_diffrn_radiation_wavelength 0.71073
_diffrn_reflns_av_R_equivalents 0.0999
_diffrn_reflns_av_sigmaI/netI 0.1236
_diffrn_reflns_limit_h_max 41
_diffrn_reflns_limit_h_min -41
_diffrn_reflns_limit_k_max 20
_diffrn_reflns_limit_k_min -16
_diffrn_reflns_limit_l_max 22
_diffrn_reflns_limit_l_min -22
_diffrn_reflns_number 25691
_diffrn_reflns_theta_full 31.45
_diffrn_reflns_theta_max 31.45
_diffrn_reflns_theta_min 2.61
_diffrn_standards_interval_count '50 frames'
_diffrn_standards_number '1 frame'
_exptl_absorpt_coefficient_mu 1.816
_exptl_absorpt_correction_T_max 0.83443
_exptl_absorpt_correction_T_min 0.72939
_exptl_absorpt_correction_type geometry/experimental
_exptl_crystal_colour 'dark red'
_exptl_crystal_density_diffrn 1.615
_exptl_crystal_density_method 'not measured'
_exptl_crystal_description prismatic
_exptl_crystal_F_000 2872
_exptl_crystal_size_max 0.26
_exptl_crystal_size_mid 0.16
_exptl_crystal_size_min 0.15
_refine_diff_density_max 1.194
_refine_diff_density_min -0.612
_refine_diff_density_rms 0.118
_refine_ls_extinction_coef N/A
_refine_ls_extinction_method none
_refine_ls_goodness_of_fit_ref 1.037
_refine_ls_hydrogen_treatment mixed
_refine_ls_matrix_type full
_refine_ls_number_parameters 312
_refine_ls_number_reflns 8790
_refine_ls_number_restraints 0
_refine_ls_restrained_S_all 1.037
_refine_ls_R_factor_all 0.1819
_refine_ls_R_factor_gt 0.0808
_refine_ls_shift/su_max 0.104
_refine_ls_shift/su_mean 0.004
_refine_ls_structure_factor_coef Fsqd
_refine_ls_weighting_details 'w=1/[\s^2^(Fo^2^)+(0.0832P)^2^+0.0000P] where P=(Fo^2^+2Fc^2^)/3'
_refine_ls_weighting_scheme calc
_refine_ls_wR_factor_gt 0.1721
_refine_ls_wR_factor_ref 0.2222
_reflns_number_gt 4065
_reflns_number_total 8790
_reflns_threshold_expression >2sigma(I)
_cod_data_source_file b200979j.txt
_cod_data_source_block C26H56Cr2N26Ni3S12
_cod_depositor_comments
;
The following automatic conversions were performed:

'_refine_ls_weighting_scheme' value 'calc
w=1/[\s^2^(Fo^2^)+(0.0832P)^2^+0.0000P] where P=(Fo^2^+2Fc^2^)/3' was
changed to 'calc'. New tag '_refine_ls_weighting_details' was
created. The value of the new tag was set to
'w=1/[\s^2^(Fo^2^)+(0.0832P)^2^+0.0000P] where P=(Fo^2^+2Fc^2^)/3'.

Automatic conversion script
Id: cif_fix_values 3143 2015-03-26 13:38:13Z robertas 
;
_cod_original_cell_volume 5748.9(8)
_cod_original_sg_symbol_H-M C2/c
_cod_database_code 7011528

loop_
_symmetry_equiv_pos_as_xyz
'x, y, z'
'-x, y, -z+1/2'
'x+1/2, y+1/2, z'
'-x+1/2, y+1/2, -z+1/2'
'-x, -y, -z'
'x, -y, z-1/2'
'-x+1/2, -y+1/2, -z'
'x+1/2, -y+1/2, z-1/2'

loop_
_atom_site_label
_atom_site_type_symbol
_atom_site_fract_x
_atom_site_fract_y
_atom_site_fract_z
_atom_site_U_iso_or_equiv
_atom_site_adp_type
_atom_site_occupancy
_atom_site_calc_flag
_atom_site_refinement_flags
_atom_site_disorder_assembly
_atom_site_disorder_group
Ni1 Ni 0.0000 0.41580(7) 0.2500 0.0394(3) Uani 1 d S . .
Ni2 Ni 0.13605(3) 0.10124(5) 0.72134(5) 0.0390(2) Uani 1 d . . .
Cr3 Cr 0.11414(4) -0.23968(7) 0.55469(7) 0.0389(3) Uani 1 d . . .
N1 N 0.1864(2) 0.1050(4) 0.8669(4) 0.0513(14) Uani 1 d . . .
H1A H 0.2205 0.1095 0.8782 0.080 Uiso 1 calc R . .
H1B H 0.1787 0.1549 0.8928 0.080 Uiso 1 calc R . .
C1 C 0.1780(4) 0.0171(5) 0.9070(6) 0.075(2) Uani 1 d . . .
H1C H 0.2007 -0.0316 0.9029 0.080 Uiso 1 calc R . .
H1D H 0.1877 0.0268 0.9729 0.080 Uiso 1 calc R . .
C2 C 0.1225(4) -0.0133(5) 0.8572(6) 0.077(3) Uani 1 d . . .
H2C H 0.1187 -0.0750 0.8791 0.080 Uiso 1 calc R . .
H2D H 0.1000 0.0301 0.8697 0.080 Uiso 1 calc R . .
N2 N 0.1063(2) -0.0164(4) 0.7577(4) 0.0559(15) Uani 1 d . . .
H2A H 0.0706 -0.0172 0.7252 0.080 Uiso 1 calc R . .
H2B H 0.1189 -0.0688 0.7435 0.080 Uiso 1 calc R . .
N3 N 0.1942(2) 0.0339(4) 0.6947(4) 0.0516(14) Uani 1 d . . .
H3A H 0.2188 0.0070 0.7475 0.080 Uiso 1 calc R . .
H3B H 0.1791 -0.0109 0.6508 0.080 Uiso 1 calc R . .
C3 C 0.2181(5) 0.1035(7) 0.6622(10) 0.128(5) Uani 1 d . . .
H3C H 0.2563 0.0963 0.6980 0.080 Uiso 1 calc R . .
H3D H 0.2088 0.0888 0.5974 0.080 Uiso 1 calc R . .
C4 C 0.2069(5) 0.1947(6) 0.6656(10) 0.135(6) Uani 1 d . . .
H4C H 0.1998 0.2225 0.6058 0.080 Uiso 1 calc R . .
H4D H 0.2386 0.2243 0.7131 0.080 Uiso 1 calc R . .
N4 N 0.1638(2) 0.2193(3) 0.6848(4) 0.0467(13) Uani 1 d . . .
H4A H 0.1375 0.2457 0.6336 0.080 Uiso 1 calc R . .
H4B H 0.1749 0.2612 0.7320 0.080 Uiso 1 calc R . .
N5 N 0.0587(2) 0.4277(3) 0.2033(4) 0.0478(13) Uani 1 d . . .
H5A H 0.0705 0.3705 0.1983 0.080 Uiso 1 calc R . .
H5B H 0.0448 0.4554 0.1465 0.080 Uiso 1 calc R . .
C5 C 0.1024(3) 0.4839(6) 0.2714(6) 0.080(3) Uani 1 d . . .
H5C H 0.1306 0.4419 0.3118 0.080 Uiso 1 calc R . .
H5D H 0.1162 0.5226 0.2378 0.080 Uiso 1 calc R . .
C6 C 0.0898(4) 0.5395(9) 0.3253(9) 0.135(5) Uani 1 d . . .
H6C H 0.0813 0.6004 0.2950 0.080 Uiso 1 calc R . .
H6D H 0.1219 0.5476 0.3840 0.080 Uiso 1 calc R . .
N6 N 0.0491(2) 0.5178(4) 0.3490(4) 0.0525(14) Uani 1 d . . .
H6A H 0.0301 0.5695 0.3460 0.080 Uiso 1 calc R . .
H6B H 0.0628 0.4945 0.4077 0.080 Uiso 1 calc R . .
N7 N 0.0407(2) 0.3025(4) 0.3405(4) 0.0530(14) Uani 1 d . . .
H7A H 0.0733 0.2965 0.3445 0.080 Uiso 1 calc R . .
H7B H 0.0443 0.3135 0.3984 0.080 Uiso 1 calc R . .
C7 C 0.0098(4) 0.2143(6) 0.3020(6) 0.083(3) Uani 1 d . . .
H7C H 0.0321 0.1601 0.3299 0.080 Uiso 1 calc R . .
H7D H -0.0200 0.2118 0.3162 0.080 Uiso 1 calc R . .
N21 N 0.1857(2) -0.1905(4) 0.5866(4) 0.0509(14) Uani 1 d . . .
C21 C 0.2278(2) -0.1722(4) 0.5970(4) 0.0421(14) Uani 1 d . . .
S21 S 0.28626(7) -0.14644(15) 0.61037(16) 0.0716(6) Uani 1 d . . .
N22 N 0.1411(2) -0.3690(4) 0.5672(4) 0.0544(14) Uani 1 d . . .
C22 C 0.1623(3) -0.4425(5) 0.5811(5) 0.0531(17) Uani 1 d . . .
S22 S 0.19008(10) -0.54204(15) 0.5979(2) 0.1019(10) Uani 1 d . . .
N23 N 0.0424(2) -0.2909(4) 0.5187(4) 0.0484(14) Uani 1 d . . .
C23 C 0.0015(3) -0.3297(4) 0.4887(4) 0.0432(15) Uani 1 d . . .
S23 S -0.05522(7) -0.38355(13) 0.44886(13) 0.0566(5) Uani 1 d . . .
N24 N 0.1333(2) -0.2412(4) 0.6916(4) 0.0545(14) Uani 1 d . . .
C24 C 0.1519(3) -0.2458(5) 0.7723(5) 0.0469(15) Uani 1 d . . .
S24 S 0.17706(9) -0.25273(17) 0.88471(14) 0.0754(6) Uani 1 d . . .
N25 N 0.0878(2) -0.1082(4) 0.5444(4) 0.0470(13) Uani 1 d . . .
C25 C 0.0775(2) -0.0303(5) 0.5425(4) 0.0418(14) Uani 1 d . . .
S25 S 0.06440(7) 0.08195(12) 0.54487(13) 0.0556(5) Uani 1 d . . .
N26 N 0.0956(2) 0.2340(4) 0.9185(4) 0.0465(13) Uani 1 d . . .
C26 C 0.0814(2) 0.2197(4) 0.8403(5) 0.0411(14) Uani 1 d . . .
S26 S 0.06116(7) 0.19929(15) 0.72809(13) 0.0616(5) Uani 1 d . . .

loop_
_atom_site_aniso_label
_atom_site_aniso_U_11
_atom_site_aniso_U_22
_atom_site_aniso_U_33
_atom_site_aniso_U_23
_atom_site_aniso_U_13
_atom_site_aniso_U_12
Ni1 0.0365(6) 0.0389(6) 0.0423(6) 0.000 0.0177(5) 0.000
Ni2 0.0375(4) 0.0407(4) 0.0393(4) -0.0039(3) 0.0180(4) -0.0023(3)
Cr3 0.0303(5) 0.0470(6) 0.0398(5) -0.0009(4) 0.0163(4) -0.0045(4)
N1 0.052(3) 0.044(3) 0.047(3) -0.004(2) 0.014(3) 0.000(3)
C1 0.093(7) 0.060(5) 0.063(5) 0.014(4) 0.029(5) -0.012(5)
C2 0.116(8) 0.054(5) 0.079(6) -0.004(4) 0.060(6) -0.017(5)
N2 0.062(4) 0.053(3) 0.058(4) -0.009(3) 0.032(3) -0.012(3)
N3 0.042(3) 0.049(3) 0.061(4) -0.004(3) 0.020(3) 0.000(3)
C3 0.139(10) 0.093(8) 0.235(15) 0.032(8) 0.157(11) 0.034(7)
C4 0.164(11) 0.062(6) 0.283(17) -0.013(8) 0.193(13) -0.005(6)
N4 0.045(3) 0.046(3) 0.050(3) -0.007(2) 0.022(3) -0.002(2)
N5 0.047(3) 0.043(3) 0.054(3) -0.005(2) 0.024(3) -0.002(2)
C5 0.060(5) 0.105(7) 0.085(6) -0.038(5) 0.043(5) -0.040(5)
C6 0.104(8) 0.159(10) 0.190(12) -0.125(10) 0.108(9) -0.092(8)
N6 0.054(3) 0.061(4) 0.046(3) -0.010(3) 0.025(3) -0.013(3)
N7 0.053(4) 0.052(3) 0.057(4) 0.006(3) 0.028(3) 0.010(3)
C7 0.094(7) 0.062(5) 0.102(7) 0.013(4) 0.053(7) 0.007(5)
N21 0.038(3) 0.065(4) 0.050(3) -0.003(3) 0.021(3) -0.010(3)
C21 0.038(3) 0.037(3) 0.042(4) 0.002(3) 0.010(3) -0.008(3)
S21 0.0313(9) 0.0815(14) 0.0901(16) 0.0240(12) 0.0177(10) -0.0076(9)
N22 0.043(3) 0.057(4) 0.057(4) -0.003(3) 0.017(3) -0.001(3)
C22 0.033(3) 0.051(4) 0.066(5) -0.003(3) 0.015(3) -0.008(3)
S22 0.0619(15) 0.0500(12) 0.174(3) -0.0061(14) 0.0365(17) 0.0027(11)
N23 0.030(3) 0.055(3) 0.052(3) 0.004(3) 0.011(2) -0.010(2)
C23 0.045(4) 0.045(4) 0.039(3) 0.009(3) 0.019(3) 0.008(3)
S23 0.0423(10) 0.0662(12) 0.0552(11) 0.0032(9) 0.0170(8) -0.0145(8)
N24 0.047(3) 0.069(4) 0.051(4) 0.000(3) 0.025(3) -0.010(3)
C24 0.038(3) 0.056(4) 0.055(4) -0.002(3) 0.029(3) -0.003(3)
S24 0.0656(13) 0.1156(18) 0.0422(10) 0.0028(11) 0.0223(10) 0.0046(12)
N25 0.035(3) 0.052(3) 0.052(3) -0.007(3) 0.019(3) -0.002(3)
C25 0.031(3) 0.063(4) 0.032(3) 0.000(3) 0.015(3) -0.001(3)
S25 0.0493(10) 0.0507(10) 0.0540(11) -0.0062(8) 0.0127(8) 0.0026(8)
N26 0.042(3) 0.054(3) 0.047(3) 0.008(3) 0.024(3) 0.013(2)
C26 0.037(3) 0.046(4) 0.046(4) 0.008(3) 0.024(3) 0.008(3)
S26 0.0509(11) 0.0951(15) 0.0421(10) 0.0066(9) 0.0242(9) 0.0203(10)

loop_
_atom_type_symbol
_atom_type_description
_atom_type_scat_dispersion_real
_atom_type_scat_dispersion_imag
_atom_type_scat_source
C C 0.0033 0.0016 'International Tables Vol C Tables 4.2.6.8 and 6.1.1.4'
H H 0.0000 0.0000 'International Tables Vol C Tables 4.2.6.8 and 6.1.1.4'
N N 0.0061 0.0033 'International Tables Vol C Tables 4.2.6.8 and 6.1.1.4'
S S 0.1246 0.1234 'International Tables Vol C Tables 4.2.6.8 and 6.1.1.4'
Cr Cr 0.3209 0.6236 'International Tables Vol C Tables 4.2.6.8 and 6.1.1.4'
Ni Ni 0.3393 1.1124 'International Tables Vol C Tables 4.2.6.8 and 6.1.1.4'

loop_
_geom_angle_atom_site_label_1
_geom_angle_atom_site_label_2
_geom_angle_atom_site_label_3
_geom_angle
_geom_angle_site_symmetry_1
_geom_angle_site_symmetry_3
_geom_angle_publ_flag
N5 Ni1 N5 170.8(3) 2 . ?
N5 Ni1 N7 91.9(2) 2 2 ?
N5 Ni1 N7 95.1(2) . 2 ?
N5 Ni1 N7 95.1(2) 2 . ?
N5 Ni1 N7 91.9(2) . . ?
N7 Ni1 N7 80.9(3) 2 . ?
N5 Ni1 N6 91.9(2) 2 . ?
N5 Ni1 N6 81.8(2) . . ?
N7 Ni1 N6 172.8(2) 2 . ?
N7 Ni1 N6 92.6(2) . . ?
N5 Ni1 N6 81.8(2) 2 2 ?
N5 Ni1 N6 91.9(2) . 2 ?
N7 Ni1 N6 92.6(2) 2 2 ?
N7 Ni1 N6 172.8(2) . 2 ?
N6 Ni1 N6 94.0(3) . 2 ?
N4 Ni2 N2 178.6(2) . . ?
N4 Ni2 N1 98.1(2) . . ?
N2 Ni2 N1 82.3(2) . . ?
N4 Ni2 N3 83.1(2) . . ?
N2 Ni2 N3 98.3(2) . . ?
N1 Ni2 N3 92.3(2) . . ?
N4 Ni2 S26 89.83(15) . . ?
N2 Ni2 S26 88.79(17) . . ?
N1 Ni2 S26 95.36(16) . . ?
N3 Ni2 S26 170.25(16) . . ?
N4 Ni2 S25 89.26(16) . . ?
N2 Ni2 S25 90.23(17) . . ?
N1 Ni2 S25 172.12(16) . . ?
N3 Ni2 S25 91.42(16) . . ?
S26 Ni2 S25 81.79(6) . . ?
N22 Cr3 N21 90.1(2) . . ?
N22 Cr3 N23 89.1(2) . . ?
N21 Cr3 N23 178.0(2) . . ?
N22 Cr3 N25 179.0(3) . . ?
N21 Cr3 N25 89.3(2) . . ?
N23 Cr3 N25 91.6(2) . . ?
N22 Cr3 N26 92.5(2) . 6 ?
N21 Cr3 N26 89.7(2) . 6 ?
N23 Cr3 N26 88.6(2) . 6 ?
N25 Cr3 N26 88.3(2) . 6 ?
N22 Cr3 N24 88.9(2) . . ?
N21 Cr3 N24 89.4(2) . . ?
N23 Cr3 N24 92.4(2) . . ?
N25 Cr3 N24 90.2(2) . . ?
N26 Cr3 N24 178.3(2) 6 . ?
C1 N1 Ni2 107.3(4) . . ?
C2 C1 N1 111.2(7) . . ?
N2 C2 C1 109.1(7) . . ?
C2 N2 Ni2 108.7(4) . . ?
C3 N3 Ni2 107.6(5) . . ?
C4 C3 N3 119.8(8) . . ?
C3 C4 N4 119.1(8) . . ?
C4 N4 Ni2 109.6(5) . . ?
C5 N5 Ni1 108.4(4) . . ?
C6 C5 N5 115.0(7) . . ?
C5 C6 N6 122.7(8) . . ?
C6 N6 Ni1 106.6(5) . . ?
C7 N7 Ni1 109.0(5) . . ?
C7 C7 N7 107.9(5) 2 . ?
C21 N21 Cr3 170.0(6) . . ?
N21 C21 S21 179.4(6) . . ?
C22 N22 Cr3 173.1(5) . . ?
N22 C22 S22 179.0(7) . . ?
C23 N23 Cr3 170.0(6) . . ?
N23 C23 S23 178.9(6) . . ?
C24 N24 Cr3 169.4(6) . . ?
N24 C24 S24 179.1(6) . . ?
C25 N25 Cr3 173.8(5) . . ?
N25 C25 S25 177.4(5) . . ?
C25 S25 Ni2 93.2(2) . . ?
C26 N26 Cr3 170.7(5) . 6_556 ?
N26 C26 S26 179.8(6) . . ?
C26 S26 Ni2 105.1(2) . . ?

loop_
_geom_bond_atom_site_label_1
_geom_bond_atom_site_label_2
_geom_bond_distance
_geom_bond_site_symmetry_2
_geom_bond_publ_flag
Ni1 N5 2.119(5) 2 ?
Ni1 N5 2.119(5) . ?
Ni1 N7 2.123(5) 2 ?
Ni1 N7 2.123(5) . ?
Ni1 N6 2.131(5) . ?
Ni1 N6 2.131(5) 2 ?
Ni2 N4 2.052(5) . ?
Ni2 N2 2.076(5) . ?
Ni2 N1 2.103(5) . ?
Ni2 N3 2.112(5) . ?
Ni2 S26 2.5839(19) . ?
Ni2 S25 2.632(2) . ?
Cr3 N22 1.971(6) . ?
Cr3 N21 1.978(5) . ?
Cr3 N23 1.980(5) . ?
Cr3 N25 1.996(6) . ?
Cr3 N26 1.997(6) 6 ?
Cr3 N24 2.003(6) . ?
N1 C1 1.477(8) . ?
C1 C2 1.466(12) . ?
C2 N2 1.444(9) . ?
N3 C3 1.426(10) . ?
C3 C4 1.345(11) . ?
C4 N4 1.432(9) . ?
N5 C5 1.458(8) . ?
C5 C6 1.335(10) . ?
C6 N6 1.404(10) . ?
N7 C7 1.495(9) . ?
C7 C7 1.495(17) 2 ?
N21 C21 1.156(8) . ?
C21 S21 1.613(6) . ?
N22 C22 1.175(8) . ?
C22 S22 1.586(7) . ?
N23 C23 1.170(8) . ?
C23 S23 1.626(7) . ?
N24 C24 1.152(8) . ?
C24 S24 1.608(7) . ?
N25 C25 1.145(8) . ?
C25 S25 1.647(7) . ?
N26 C26 1.145(7) . ?
N26 Cr3 1.997(6) 6_556 ?
C26 S26 1.643(7) . ?

loop_
_geom_torsion_atom_site_label_1
_geom_torsion_atom_site_label_2
_geom_torsion_atom_site_label_3
_geom_torsion_atom_site_label_4
_geom_torsion
_geom_torsion_site_symmetry_1
_geom_torsion_site_symmetry_2
_geom_torsion_site_symmetry_3
_geom_torsion_site_symmetry_4
_geom_torsion_publ_flag
N4 Ni2 N1 C1 -172.6(5) . . . . ?
N2 Ni2 N1 C1 8.8(5) . . . . ?
N3 Ni2 N1 C1 -89.3(5) . . . . ?
S26 Ni2 N1 C1 96.8(5) . . . . ?
S25 Ni2 N1 C1 28.4(14) . . . . ?
Ni2 N1 C1 C2 -34.6(8) . . . . ?
N1 C1 C2 N2 52.1(9) . . . . ?
C1 C2 N2 Ni2 -42.1(8) . . . . ?
N4 Ni2 N2 C2 -90(9) . . . . ?
N1 Ni2 N2 C2 18.1(5) . . . . ?
N3 Ni2 N2 C2 109.3(5) . . . . ?
S26 Ni2 N2 C2 -77.5(5) . . . . ?
S25 Ni2 N2 C2 -159.3(5) . . . . ?
N4 Ni2 N3 C3 -3.0(7) . . . . ?
N2 Ni2 N3 C3 176.6(7) . . . . ?
N1 Ni2 N3 C3 -100.9(7) . . . . ?
S26 Ni2 N3 C3 40.5(13) . . . . ?
S25 Ni2 N3 C3 86.1(7) . . . . ?
Ni2 N3 C3 C4 8.7(15) . . . . ?
N3 C3 C4 N4 -12(2) . . . . ?
C3 C4 N4 Ni2 8.0(15) . . . . ?
N2 Ni2 N4 C4 -163(8) . . . . ?
N1 Ni2 N4 C4 89.0(7) . . . . ?
N3 Ni2 N4 C4 -2.3(7) . . . . ?
S26 Ni2 N4 C4 -175.6(7) . . . . ?
S25 Ni2 N4 C4 -93.8(7) . . . . ?
N5 Ni1 N5 C5 56.4(5) 2 . . . ?
N7 Ni1 N5 C5 -164.2(5) 2 . . . ?
N7 Ni1 N5 C5 -83.2(5) . . . . ?
N6 Ni1 N5 C5 9.2(5) . . . . ?
N6 Ni1 N5 C5 102.9(5) 2 . . . ?
Ni1 N5 C5 C6 -21.8(12) . . . . ?
N5 C5 C6 N6 28.8(18) . . . . ?
C5 C6 N6 Ni1 -18.7(16) . . . . ?
N5 Ni1 N6 C6 -169.9(8) 2 . . . ?
N5 Ni1 N6 C6 3.4(8) . . . . ?
N7 Ni1 N6 C6 68.8(19) 2 . . . ?
N7 Ni1 N6 C6 94.9(8) . . . . ?
N6 Ni1 N6 C6 -87.9(8) 2 . . . ?
N5 Ni1 N7 C7 76.3(5) 2 . . . ?
N5 Ni1 N7 C7 -109.7(5) . . . . ?
N7 Ni1 N7 C7 -14.8(4) 2 . . . ?
N6 Ni1 N7 C7 168.4(5) . . . . ?
N6 Ni1 N7 C7 11.7(19) 2 . . . ?
Ni1 N7 C7 C7 42.1(10) . . . 2 ?
N22 Cr3 N21 C21 41(3) . . . . ?
N23 Cr3 N21 C21 -23(9) . . . . ?
N25 Cr3 N21 C21 -140(3) . . . . ?
N26 Cr3 N21 C21 -52(3) 6 . . . ?
N24 Cr3 N21 C21 130(3) . . . . ?
Cr3 N21 C21 S21 60(63) . . . . ?
N21 Cr3 N22 C22 28(5) . . . . ?
N23 Cr3 N22 C22 -154(5) . . . . ?
N25 Cr3 N22 C22 -27(16) . . . . ?
N26 Cr3 N22 C22 117(5) 6 . . . ?
N24 Cr3 N22 C22 -62(5) . . . . ?
Cr3 N22 C22 S22 -144(29) . . . . ?
N22 Cr3 N23 C23 -47(3) . . . . ?
N21 Cr3 N23 C23 17(9) . . . . ?
N25 Cr3 N23 C23 134(3) . . . . ?
N26 Cr3 N23 C23 46(3) 6 . . . ?
N24 Cr3 N23 C23 -136(3) . . . . ?
Cr3 N23 C23 S23 141(28) . . . . ?
N22 Cr3 N24 C24 54(3) . . . . ?
N21 Cr3 N24 C24 -36(3) . . . . ?
N23 Cr3 N24 C24 143(3) . . . . ?
N25 Cr3 N24 C24 -125(3) . . . . ?
N26 Cr3 N24 C24 -94(8) 6 . . . ?
Cr3 N24 C24 S24 -150(36) . . . . ?
N22 Cr3 N25 C25 41(15) . . . . ?
N21 Cr3 N25 C25 -14(5) . . . . ?
N23 Cr3 N25 C25 168(5) . . . . ?
N26 Cr3 N25 C25 -104(5) 6 . . . ?
N24 Cr3 N25 C25 75(5) . . . . ?
Cr3 N25 C25 S25 -49(17) . . . . ?
N25 C25 S25 Ni2 4(13) . . . . ?
N4 Ni2 S25 C25 132.3(3) . . . . ?
N2 Ni2 S25 C25 -49.0(3) . . . . ?
N1 Ni2 S25 C25 -68.5(12) . . . . ?
N3 Ni2 S25 C25 49.3(3) . . . . ?
S26 Ni2 S25 C25 -137.8(2) . . . . ?
Cr3 N26 C26 S26 -134(100) 6_556 . . . ?
N26 C26 S26 Ni2 44(100) . . . . ?
N4 Ni2 S26 C26 -100.7(3) . . . . ?
N2 Ni2 S26 C26 79.6(3) . . . . ?
N1 Ni2 S26 C26 -2.6(3) . . . . ?
N3 Ni2 S26 C26 -143.8(9) . . . . ?
S25 Ni2 S26 C26 170.0(2) . . . . ?
